data_1501933
loop_
_publ_author_name
'Xiao, Jian'
'Lu, Yun-Peng'
'Liu, Yan-Ling'
'Wong, Poh-Shen'
'Loh, Teck-Peng'

_publ_section_title
;
 A new class of structurally rigid tricyclic chiral secondary amine
 organocatalyst: highly enantioselective organocatalytic Michael addition
 of aldehydes to vinyl sulfones.
;
_journal_issue 5
_journal_name_full 'Organic letters'
_journal_page_first 876
_journal_page_last 879
_journal_paper_doi 10.1021/ol102933q
_journal_volume 13
_journal_year 2011
_chemical_absolute_configuration ad
_chemical_formula_moiety 'C19 H24 O5 S2'
_chemical_formula_sum 'C19 H24 O5 S2'
_chemical_formula_weight 396.50
_chemical_name_systematic
; 
 ? 
;
_space_group_IT_number 4
_symmetry_cell_setting monoclinic
_symmetry_space_group_name_Hall 'P 2yb'
_symmetry_space_group_name_H-M 'P 1 21 1'
_atom_sites_solution_hydrogens geom
_atom_sites_solution_primary direct
_atom_sites_solution_secondary difmap
_audit_creation_method SHELXL-97
_cell_angle_alpha 90.00
_cell_angle_beta 94.556(7)
_cell_angle_gamma 90.00
_cell_formula_units_Z 4
_cell_length_a 8.3787(17)
_cell_length_b 10.986(2)
_cell_length_c 20.823(4)
_cell_measurement_reflns_used 483
_cell_measurement_temperature 103(2)
_cell_measurement_theta_max 17.57
_cell_measurement_theta_min 2.70
_cell_volume 1910.7(6)
_computing_cell_refinement 'Bruker SAINT'
_computing_data_collection 'Bruker APEX2'
_computing_data_reduction 'Bruker SAINT'
_computing_molecular_graphics 'Bruker SHELXTL'
_computing_publication_material 'Bruker SHELXTL'
_computing_structure_refinement 'SHELXL-97 (Sheldrick, 2008)'
_computing_structure_solution 'SHELXS-97 (Sheldrick, 2008)'
_diffrn_ambient_temperature 103(2)
_diffrn_measured_fraction_theta_full 0.995
_diffrn_measured_fraction_theta_max 0.995
_diffrn_measurement_device_type 'Bruker APEX-II CCD'
_diffrn_measurement_method '\f and \w scans'
_diffrn_radiation_monochromator graphite
_diffrn_radiation_source 'fine-focus sealed tube'
_diffrn_radiation_type MoK\a
_diffrn_radiation_wavelength 0.71073
_diffrn_reflns_av_R_equivalents 0.2011
_diffrn_reflns_av_sigmaI/netI 0.3775
_diffrn_reflns_limit_h_max 11
_diffrn_reflns_limit_h_min -10
_diffrn_reflns_limit_k_max 15
_diffrn_reflns_limit_k_min -15
_diffrn_reflns_limit_l_max 29
_diffrn_reflns_limit_l_min -23
_diffrn_reflns_number 26262
_diffrn_reflns_theta_full 30.65
_diffrn_reflns_theta_max 30.65
_diffrn_reflns_theta_min 1.96
_exptl_absorpt_coefficient_mu 0.306
_exptl_absorpt_correction_T_max 0.9939
_exptl_absorpt_correction_T_min 0.9701
_exptl_absorpt_correction_type multi-scan
_exptl_absorpt_process_details sadabs
_exptl_crystal_colour colourless
_exptl_crystal_density_diffrn 1.378
_exptl_crystal_density_method 'not measured'
_exptl_crystal_description block
_exptl_crystal_F_000 840
_exptl_crystal_size_max 0.10
_exptl_crystal_size_mid 0.08
_exptl_crystal_size_min 0.02
_refine_diff_density_max 0.702
_refine_diff_density_min -0.820
_refine_diff_density_rms 0.199
_refine_ls_abs_structure_details 'Flack H D (1983), Acta Cryst. A39, 876-881'
_refine_ls_abs_structure_Flack 0.03(16)
_refine_ls_extinction_method none
_refine_ls_goodness_of_fit_ref 0.916
_refine_ls_hydrogen_treatment constr
_refine_ls_matrix_type full
_refine_ls_number_parameters 473
_refine_ls_number_reflns 11437
_refine_ls_number_restraints 1
_refine_ls_restrained_S_all 0.916
_refine_ls_R_factor_all 0.2896
_refine_ls_R_factor_gt 0.0905
_refine_ls_shift/su_max 0.000
_refine_ls_shift/su_mean 0.000
_refine_ls_structure_factor_coef Fsqd
_refine_ls_weighting_details 'calc w=1/[\s^2^(Fo^2^)+(0.0959P)^2^+0.0000P] where P=(Fo^2^+2Fc^2^)/3'
_refine_ls_weighting_scheme calc
_refine_ls_wR_factor_gt 0.1734
_refine_ls_wR_factor_ref 0.2884
_reflns_number_gt 3686
_reflns_number_total 11437
_reflns_threshold_expression >2sigma(I)
_cod_data_source_file ol102933q_si_003.cif
_cod_data_source_block p21
_cod_depositor_comments
;
The following automatic conversions were performed:

'_symmetry_cell_setting' value 'Monoclinic' changed to 'monoclinic'
according to /home/saulius/struct/CIF-dictionaries/cif_core.dic
dictionary named 'cif_core.dic' version 2.4.1 from 2010-06-29.

Automatic conversion script
Id: cif_fix_values 1715 2011-07-08 13:25:40Z adriana 
;
_cod_original_cell_volume 1910.7(7)
_cod_original_sg_symbol_H-M P2(1)
_cod_database_code 1501933

loop_
_symmetry_equiv_pos_as_xyz
'x, y, z'
'-x, y+1/2, -z'

loop_
_atom_site_label
_atom_site_type_symbol
_atom_site_fract_x
_atom_site_fract_y
_atom_site_fract_z
_atom_site_U_iso_or_equiv
_atom_site_adp_type
_atom_site_occupancy
_atom_site_symmetry_multiplicity
_atom_site_calc_flag
_atom_site_refinement_flags
C1 C 1.0126(12) 0.4289(9) 0.5612(5) 0.017(2) Uani 1 1 d .
C2 C 0.9836(12) 0.5389(10) 0.5901(5) 0.020(2) Uani 1 1 d .
H2 H 0.9740 0.6116 0.5653 0.024 Uiso 1 1 calc R
C3 C 0.9688(12) 0.5414(9) 0.6556(5) 0.022(2) Uani 1 1 d .
H3 H 0.9490 0.6166 0.6761 0.026 Uiso 1 1 calc R
C4 C 0.9825(13) 0.4358(10) 0.6918(5) 0.022(2) Uani 1 1 d .
H4 H 0.9717 0.4387 0.7368 0.027 Uiso 1 1 calc R
C5 C 1.0120(13) 0.3253(10) 0.6622(5) 0.021(2) Uani 1 1 d .
H5 H 1.0189 0.2521 0.6866 0.026 Uiso 1 1 calc R
C6 C 1.0312(11) 0.3232(9) 0.5972(5) 0.018(2) Uani 1 1 d .
H6 H 1.0573 0.2491 0.5770 0.021 Uiso 1 1 calc R
C7 C 0.8170(11) 0.4136(8) 0.4475(4) 0.012(2) Uani 1 1 d .
H7 H 0.7548 0.4781 0.4684 0.015 Uiso 1 1 calc R
C8 C 0.5953(13) 0.4203(10) 0.3409(4) 0.019(2) Uani 1 1 d .
C9 C 0.4878(14) 0.5120(10) 0.3538(5) 0.027(3) Uani 1 1 d .
H9 H 0.5267 0.5871 0.3715 0.033 Uiso 1 1 calc R
C10 C 0.3273(13) 0.4948(11) 0.3413(5) 0.030(3) Uani 1 1 d .
H10 H 0.2540 0.5568 0.3510 0.036 Uiso 1 1 calc R
C11 C 0.2721(13) 0.3862(11) 0.3142(5) 0.031(3) Uani 1 1 d .
H11 H 0.1602 0.3741 0.3054 0.037 Uiso 1 1 calc R
C12 C 0.3786(13) 0.2938(10) 0.2996(5) 0.029(3) Uani 1 1 d .
H12 H 0.3386 0.2200 0.2808 0.035 Uiso 1 1 calc R
C13 C 0.5439(12) 0.3098(10) 0.3127(5) 0.025(2) Uani 1 1 d .
H13 H 0.6180 0.2484 0.3028 0.030 Uiso 1 1 calc R
C14 C 0.7460(11) 0.2874(8) 0.4637(4) 0.017(2) Uani 1 1 d .
H14A H 0.7363 0.2375 0.4240 0.020 Uiso 1 1 calc R
H14B H 0.8220 0.2457 0.4952 0.020 Uiso 1 1 calc R
C15 C 0.5843(11) 0.2936(9) 0.4909(4) 0.018(2) Uani 1 1 d .
H15 H 0.5154 0.3526 0.4647 0.022 Uiso 1 1 calc R
C16 C 0.5105(12) 0.1659(8) 0.4826(5) 0.022(2) Uani 1 1 d .
H16A H 0.5060 0.1442 0.4364 0.027 Uiso 1 1 calc R
H16B H 0.5835 0.1072 0.5061 0.027 Uiso 1 1 calc R
C17 C 0.6007(11) 0.3375(8) 0.5619(4) 0.019(2) Uani 1 1 d .
H17A H 0.6574 0.2738 0.5884 0.022 Uiso 1 1 calc R
H17B H 0.6689 0.4112 0.5645 0.022 Uiso 1 1 calc R
C18 C 0.4483(12) 0.3665(9) 0.5911(5) 0.023(2) Uani 1 1 d .
H18A H 0.3834 0.2914 0.5930 0.028 Uiso 1 1 calc R
H18B H 0.3863 0.4258 0.5634 0.028 Uiso 1 1 calc R
C19 C 0.4782(15) 0.4193(12) 0.6590(5) 0.037(3) Uani 1 1 d .
H19A H 0.5344 0.3590 0.6872 0.055 Uiso 1 1 calc R
H19B H 0.3757 0.4397 0.6759 0.055 Uiso 1 1 calc R
H19C H 0.5439 0.4929 0.6575 0.055 Uiso 1 1 calc R
C20 C 0.4126(12) 0.0671(11) 1.1523(5) 0.021(2) Uani 1 1 d .
C21 C 0.4854(13) -0.0411(10) 1.1719(5) 0.029(3) Uani 1 1 d .
H21 H 0.4223 -0.1115 1.1777 0.035 Uiso 1 1 calc R
C22 C 0.6489(14) -0.0464(12) 1.1828(5) 0.036(3) Uani 1 1 d .
H22 H 0.6995 -0.1212 1.1950 0.044 Uiso 1 1 calc R
C23 C 0.7384(15) 0.0551(13) 1.1763(5) 0.039(3) Uani 1 1 d .
H23 H 0.8516 0.0507 1.1838 0.046 Uiso 1 1 calc R
C24 C 0.6649(13) 0.1680(12) 1.1583(5) 0.036(3) Uani 1 1 d .
H24 H 0.7283 0.2388 1.1542 0.043 Uiso 1 1 calc R
C25 C 0.5025(12) 0.1736(9) 1.1470(4) 0.023(2) Uani 1 1 d .
H25 H 0.4511 0.2486 1.1358 0.028 Uiso 1 1 calc R
C26 C 0.1879(12) 0.0570(8) 1.0484(4) 0.015(2) Uani 1 1 d .
H26 H 0.2479 0.1256 1.0298 0.019 Uiso 1 1 calc R
C27 C -0.0096(11) 0.0691(9) 0.9329(4) 0.014(2) Uani 1 1 d .
C28 C -0.0216(12) -0.0401(10) 0.8982(5) 0.020(2) Uani 1 1 d .
H28 H -0.0377 -0.1153 0.9193 0.024 Uiso 1 1 calc R
C29 C -0.0097(12) -0.0359(10) 0.8335(5) 0.021(2) Uani 1 1 d .
H29 H -0.0173 -0.1093 0.8093 0.025 Uiso 1 1 calc R
C30 C 0.0133(14) 0.0723(10) 0.8022(5) 0.025(3) Uani 1 1 d .
H30 H 0.0239 0.0728 0.7572 0.030 Uiso 1 1 calc R
C31 C 0.0209(13) 0.1803(10) 0.8363(5) 0.025(3) Uani 1 1 d .
H31 H 0.0334 0.2551 0.8144 0.030 Uiso 1 1 calc R
C32 C 0.0104(11) 0.1799(9) 0.9026(5) 0.018(2) Uani 1 1 d .
H32 H 0.0168 0.2536 0.9265 0.021 Uiso 1 1 calc R
C33 C 0.2641(11) -0.0638(9) 1.0282(4) 0.021(2) Uani 1 1 d .
H33A H 0.2744 -0.1183 1.0662 0.025 Uiso 1 1 calc R
H33B H 0.1900 -0.1033 0.9952 0.025 Uiso 1 1 calc R
C34 C 0.4291(11) -0.0523(8) 1.0014(4) 0.017(2) Uani 1 1 d .
H34 H 0.4961 0.0058 1.0290 0.021 Uiso 1 1 calc R
C35 C 0.5024(13) -0.1788(9) 1.0085(5) 0.026(3) Uani 1 1 d .
H35A H 0.5119 -0.2006 1.0548 0.031 Uiso 1 1 calc R
H35B H 0.4279 -0.2377 0.9860 0.031 Uiso 1 1 calc R
C36 C 0.4086(12) -0.0024(9) 0.9331(5) 0.024(2) Uani 1 1 d .
H36A H 0.3534 -0.0649 0.9052 0.029 Uiso 1 1 calc R
H36B H 0.3372 0.0694 0.9331 0.029 Uiso 1 1 calc R
C37 C 0.5600(12) 0.0348(9) 0.9029(5) 0.025(2) Uani 1 1 d .
H37A H 0.6297 -0.0374 0.9000 0.030 Uiso 1 1 calc R
H37B H 0.6186 0.0952 0.9311 0.030 Uiso 1 1 calc R
C38 C 0.5261(15) 0.0902(11) 0.8349(5) 0.039(3) Uani 1 1 d .
H38A H 0.4775 0.0283 0.8056 0.059 Uiso 1 1 calc R
H38B H 0.6268 0.1182 0.8189 0.059 Uiso 1 1 calc R
H38C H 0.4526 0.1592 0.8370 0.059 Uiso 1 1 calc R
O1 O 0.8362(9) 0.5667(7) 0.3496(3) 0.0263(18) Uani 1 1 d .
O2 O 0.8861(8) 0.3482(6) 0.3291(3) 0.0237(17) Uani 1 1 d .
O3 O 1.0859(8) 0.5419(6) 0.4579(3) 0.0185(16) Uani 1 1 d .
O4 O 1.1084(8) 0.3167(6) 0.4610(3) 0.0187(16) Uani 1 1 d .
O5 O 0.3589(8) 0.1505(6) 0.5035(3) 0.0233(16) Uani 1 1 d .
H5A H 0.2981 0.2056 0.4879 0.035 Uiso 1 1 calc R
O6 O -0.0820(8) 0.1836(6) 1.0356(3) 0.0173(16) Uani 1 1 d .
O7 O -0.1000(8) -0.0410(6) 1.0359(3) 0.0187(16) Uani 1 1 d .
O8 O 0.1474(8) 0.1904(6) 1.1517(3) 0.0249(18) Uani 1 1 d .
O9 O 0.1382(9) -0.0341(7) 1.1616(3) 0.0253(18) Uani 1 1 d .
O10 O 0.6534(8) -0.1919(6) 0.9845(3) 0.0262(17) Uani 1 1 d .
H10A H 0.7251 -0.1759 1.0138 0.039 Uiso 1 1 calc R
S1 S 0.7987(3) 0.4396(2) 0.36084(12) 0.0184(6) Uani 1 1 d .
S2 S 1.0263(3) 0.4264(2) 0.47769(12) 0.0155(6) Uani 1 1 d .
S3 S -0.0207(3) 0.0686(2) 1.01758(11) 0.0145(6) Uani 1 1 d .
S4 S 0.2045(3) 0.0733(2) 1.13516(12) 0.0177(6) Uani 1 1 d .

loop_
_atom_site_aniso_label
_atom_site_aniso_U_11
_atom_site_aniso_U_22
_atom_site_aniso_U_33
_atom_site_aniso_U_23
_atom_site_aniso_U_13
_atom_site_aniso_U_12
C1 0.017(6) 0.018(6) 0.015(5) -0.006(4) 0.000(4) 0.001(4)
C2 0.022(6) 0.024(6) 0.014(5) -0.001(4) 0.000(4) 0.005(4)
C3 0.024(6) 0.018(6) 0.024(6) -0.003(4) 0.001(4) 0.000(4)
C4 0.026(6) 0.024(6) 0.016(5) 0.002(5) -0.001(5) -0.001(5)
C5 0.030(6) 0.021(6) 0.014(5) 0.005(4) 0.002(4) 0.008(5)
C6 0.018(5) 0.017(5) 0.018(5) -0.001(4) 0.003(4) 0.007(4)
C7 0.014(5) 0.018(5) 0.005(4) 0.003(4) -0.002(4) -0.002(4)
C8 0.024(6) 0.022(6) 0.010(5) 0.001(4) -0.002(4) 0.004(4)
C9 0.037(7) 0.030(6) 0.016(5) -0.003(4) 0.008(5) 0.001(5)
C10 0.025(6) 0.045(8) 0.019(6) -0.010(5) -0.002(5) 0.017(5)
C11 0.020(6) 0.058(8) 0.014(5) 0.008(5) -0.007(4) -0.003(6)
C12 0.031(6) 0.036(6) 0.020(5) 0.002(5) -0.007(5) -0.015(5)
C13 0.021(5) 0.032(6) 0.023(5) -0.009(5) -0.001(4) 0.001(5)
C14 0.026(6) 0.009(4) 0.016(5) -0.005(4) 0.006(4) -0.003(4)
C15 0.018(5) 0.014(5) 0.022(5) -0.004(4) -0.002(4) -0.002(4)
C16 0.027(6) 0.007(5) 0.032(6) 0.005(4) 0.005(5) -0.002(4)
C17 0.014(5) 0.021(5) 0.022(5) 0.007(4) 0.003(4) -0.006(4)
C18 0.022(6) 0.024(5) 0.024(6) -0.003(4) 0.004(4) -0.009(4)
C19 0.043(8) 0.046(8) 0.024(6) -0.011(6) 0.016(6) 0.002(6)
C20 0.012(5) 0.031(6) 0.018(5) -0.009(5) -0.002(4) -0.001(5)
C21 0.028(6) 0.025(6) 0.035(6) 0.000(5) 0.000(5) 0.005(5)
C22 0.033(7) 0.037(7) 0.038(7) 0.001(6) 0.000(5) 0.014(6)
C23 0.031(7) 0.062(9) 0.021(6) -0.001(6) -0.004(5) 0.017(7)
C24 0.022(6) 0.052(8) 0.032(7) 0.003(6) -0.004(5) -0.009(6)
C25 0.022(6) 0.025(6) 0.021(5) -0.002(4) -0.010(4) 0.000(5)
C26 0.024(6) 0.009(5) 0.014(5) 0.000(4) 0.007(4) 0.002(4)
C27 0.014(5) 0.012(5) 0.015(5) 0.003(4) 0.001(4) 0.002(4)
C28 0.020(6) 0.014(5) 0.026(6) 0.002(4) -0.002(4) -0.004(4)
C29 0.027(6) 0.019(5) 0.015(5) -0.009(4) -0.001(4) -0.004(5)
C30 0.036(7) 0.020(6) 0.019(5) 0.009(5) 0.001(5) 0.003(5)
C31 0.036(7) 0.014(6) 0.027(6) 0.001(5) 0.009(5) 0.003(5)
C32 0.016(5) 0.013(5) 0.022(5) -0.004(4) -0.007(4) 0.001(4)
C33 0.022(5) 0.017(5) 0.023(5) -0.010(4) 0.000(4) -0.004(4)
C34 0.021(5) 0.013(5) 0.018(5) -0.009(4) 0.001(4) 0.004(4)
C35 0.025(6) 0.015(5) 0.038(7) -0.007(5) 0.005(5) 0.008(4)
C36 0.025(6) 0.025(6) 0.023(6) 0.001(4) 0.003(4) 0.002(5)
C37 0.024(6) 0.014(5) 0.040(6) -0.010(4) 0.012(5) -0.001(4)
C38 0.049(9) 0.039(9) 0.031(7) -0.002(6) 0.014(6) -0.003(6)
O1 0.034(4) 0.026(4) 0.018(4) 0.008(3) -0.003(3) -0.011(4)
O2 0.020(4) 0.032(4) 0.020(4) -0.010(3) 0.005(3) -0.001(3)
O3 0.021(4) 0.013(4) 0.022(4) 0.006(3) -0.001(3) -0.011(3)
O4 0.022(4) 0.016(4) 0.018(4) -0.005(3) 0.007(3) -0.001(3)
O5 0.018(4) 0.014(4) 0.037(4) 0.009(3) -0.001(3) 0.000(3)
O6 0.016(4) 0.014(4) 0.022(4) 0.000(3) 0.001(3) 0.008(3)
O7 0.019(4) 0.016(4) 0.022(4) -0.007(3) 0.005(3) -0.007(3)
O8 0.025(4) 0.027(4) 0.023(4) -0.016(3) -0.005(3) 0.011(3)
O9 0.027(4) 0.029(4) 0.021(4) 0.006(3) 0.001(3) -0.005(3)
O10 0.026(4) 0.018(4) 0.035(4) -0.010(3) 0.000(3) 0.001(3)
S1 0.0197(15) 0.0198(15) 0.0155(13) 0.0016(11) 0.0010(11) -0.0023(11)
S2 0.0149(15) 0.0154(14) 0.0162(13) 0.0000(10) 0.0010(11) -0.0012(10)
S3 0.0156(14) 0.0114(13) 0.0163(13) -0.0004(11) 0.0002(11) -0.0006(11)
S4 0.0175(15) 0.0196(14) 0.0161(13) -0.0024(11) 0.0025(11) 0.0023(12)

loop_
_atom_type_symbol
_atom_type_description
_atom_type_scat_dispersion_real
_atom_type_scat_dispersion_imag
_atom_type_scat_source
C C 0.0033 0.0016 'International Tables Vol C Tables 4.2.6.8 and 6.1.1.4'
H H 0.0000 0.0000 'International Tables Vol C Tables 4.2.6.8 and 6.1.1.4'
O O 0.0106 0.0060 'International Tables Vol C Tables 4.2.6.8 and 6.1.1.4'
S S 0.1246 0.1234 'International Tables Vol C Tables 4.2.6.8 and 6.1.1.4'

loop_
_geom_angle_atom_site_label_1
_geom_angle_atom_site_label_2
_geom_angle_atom_site_label_3
_geom_angle
C2 C1 C6 121.0(9)
C2 C1 S2 118.3(8)
C6 C1 S2 120.7(8)
C3 C2 C1 118.7(10)
C3 C2 H2 120.6
C1 C2 H2 120.6
C2 C3 C4 120.8(10)
C2 C3 H3 119.6
C4 C3 H3 119.6
C3 C4 C5 120.0(9)
C3 C4 H4 120.0
C5 C4 H4 120.0
C6 C5 C4 119.2(9)
C6 C5 H5 120.4
C4 C5 H5 120.4
C5 C6 C1 120.2(9)
C5 C6 H6 119.9
C1 C6 H6 119.9
C14 C7 S2 111.6(6)
C14 C7 S1 110.6(6)
S2 C7 S1 109.4(5)
C14 C7 H7 108.4
S2 C7 H7 108.4
S1 C7 H7 108.4
C9 C8 C13 121.8(10)
C9 C8 S1 120.2(8)
C13 C8 S1 118.0(8)
C10 C9 C8 120.4(10)
C10 C9 H9 119.8
C8 C9 H9 119.8
C9 C10 C11 119.4(10)
C9 C10 H10 120.3
C11 C10 H10 120.3
C10 C11 C12 121.0(10)
C10 C11 H11 119.5
C12 C11 H11 119.5
C11 C12 C13 120.2(10)
C11 C12 H12 119.9
C13 C12 H12 119.9
C8 C13 C12 117.2(10)
C8 C13 H13 121.4
C12 C13 H13 121.4
C15 C14 C7 114.3(8)
C15 C14 H14A 108.7
C7 C14 H14A 108.7
C15 C14 H14B 108.7
C7 C14 H14B 108.7
H14A C14 H14B 107.6
C14 C15 C16 106.4(8)
C14 C15 C17 110.9(7)
C16 C15 C17 113.3(8)
C14 C15 H15 108.7
C16 C15 H15 108.7
C17 C15 H15 108.7
O5 C16 C15 116.5(8)
O5 C16 H16A 108.2
C15 C16 H16A 108.2
O5 C16 H16B 108.2
C15 C16 H16B 108.2
H16A C16 H16B 107.3
C18 C17 C15 116.2(8)
C18 C17 H17A 108.2
C15 C17 H17A 108.2
C18 C17 H17B 108.2
C15 C17 H17B 108.2
H17A C17 H17B 107.4
C17 C18 C19 112.0(9)
C17 C18 H18A 109.2
C19 C18 H18A 109.2
C17 C18 H18B 109.2
C19 C18 H18B 109.2
H18A C18 H18B 107.9
C18 C19 H19A 109.5
C18 C19 H19B 109.5
H19A C19 H19B 109.5
C18 C19 H19C 109.5
H19A C19 H19C 109.5
H19B C19 H19C 109.5
C21 C20 C25 121.0(10)
C21 C20 S4 120.1(9)
C25 C20 S4 118.9(8)
C22 C21 C20 119.8(11)
C22 C21 H21 120.1
C20 C21 H21 120.1
C23 C22 C21 120.1(11)
C23 C22 H22 120.0
C21 C22 H22 120.0
C22 C23 C24 120.8(11)
C22 C23 H23 119.6
C24 C23 H23 119.6
C25 C24 C23 119.4(12)
C25 C24 H24 120.3
C23 C24 H24 120.3
C24 C25 C20 118.9(10)
C24 C25 H25 120.5
C20 C25 H25 120.5
C33 C26 S4 110.8(6)
C33 C26 S3 111.8(7)
S4 C26 S3 109.9(5)
C33 C26 H26 108.1
S4 C26 H26 108.1
S3 C26 H26 108.1
C32 C27 C28 121.5(9)
C32 C27 S3 118.2(7)
C28 C27 S3 120.3(7)
C29 C28 C27 118.3(9)
C29 C28 H28 120.8
C27 C28 H28 120.8
C28 C29 C30 121.5(10)
C28 C29 H29 119.2
C30 C29 H29 119.2
C29 C30 C31 120.1(9)
C29 C30 H30 120.0
C31 C30 H30 120.0
C30 C31 C32 120.3(10)
C30 C31 H31 119.9
C32 C31 H31 119.9
C27 C32 C31 118.3(9)
C27 C32 H32 120.9
C31 C32 H32 120.9
C34 C33 C26 115.5(8)
C34 C33 H33A 108.4
C26 C33 H33A 108.4
C34 C33 H33B 108.4
C26 C33 H33B 108.4
H33A C33 H33B 107.5
C36 C34 C35 115.8(8)
C36 C34 C33 109.4(8)
C35 C34 C33 104.9(8)
C36 C34 H34 108.9
C35 C34 H34 108.9
C33 C34 H34 108.9
O10 C35 C34 115.3(9)
O10 C35 H35A 108.5
C34 C35 H35A 108.5
O10 C35 H35B 108.5
C34 C35 H35B 108.5
H35A C35 H35B 107.5
C37 C36 C34 116.7(8)
C37 C36 H36A 108.1
C34 C36 H36A 108.1
C37 C36 H36B 108.1
C34 C36 H36B 108.1
H36A C36 H36B 107.3
C36 C37 C38 112.8(9)
C36 C37 H37A 109.0
C38 C37 H37A 109.0
C36 C37 H37B 109.0
C38 C37 H37B 109.0
H37A C37 H37B 107.8
C37 C38 H38A 109.5
C37 C38 H38B 109.5
H38A C38 H38B 109.5
C37 C38 H38C 109.5
H38A C38 H38C 109.5
H38B C38 H38C 109.5
C16 O5 H5A 109.5
C35 O10 H10A 109.5
O2 S1 O1 118.3(4)
O2 S1 C8 109.4(5)
O1 S1 C8 107.4(5)
O2 S1 C7 109.9(4)
O1 S1 C7 107.9(4)
C8 S1 C7 102.8(5)
O3 S2 O4 119.1(4)
O3 S2 C1 108.8(4)
O4 S2 C1 108.8(4)
O3 S2 C7 108.4(4)
O4 S2 C7 108.5(4)
C1 S2 C7 101.9(5)
O6 S3 O7 119.2(4)
O6 S3 C27 107.9(4)
O7 S3 C27 109.1(4)
O6 S3 C26 109.0(4)
O7 S3 C26 107.4(4)
C27 S3 C26 103.1(4)
O8 S4 O9 120.2(5)
O8 S4 C20 109.5(5)
O9 S4 C20 107.4(5)
O8 S4 C26 109.2(4)
O9 S4 C26 107.5(4)
C20 S4 C26 101.3(5)

loop_
_geom_bond_atom_site_label_1
_geom_bond_atom_site_label_2
_geom_bond_distance
C1 C2 1.381(13)
C1 C6 1.383(13)
C1 S2 1.752(10)
C2 C3 1.380(13)
C2 H2 0.9500
C3 C4 1.384(14)
C3 H3 0.9500
C4 C5 1.393(14)
C4 H4 0.9500
C5 C6 1.377(13)
C5 H5 0.9500
C6 H6 0.9500
C7 C14 1.555(12)
C7 S2 1.821(10)
C7 S1 1.821(9)
C7 H7 1.0000
C8 C9 1.392(14)
C8 C13 1.401(14)
C8 S1 1.735(12)
C9 C10 1.363(15)
C9 H9 0.9500
C10 C11 1.384(15)
C10 H10 0.9500
C11 C12 1.401(15)
C11 H11 0.9500
C12 C13 1.401(14)
C12 H12 0.9500
C13 H13 0.9500
C14 C15 1.511(13)
C14 H14A 0.9900
C14 H14B 0.9900
C15 C16 1.538(13)
C15 C17 1.552(12)
C15 H15 1.0000
C16 O5 1.385(11)
C16 H16A 0.9900
C16 H16B 0.9900
C17 C18 1.491(13)
C17 H17A 0.9900
C17 H17B 0.9900
C18 C19 1.531(14)
C18 H18A 0.9900
C18 H18B 0.9900
C19 H19A 0.9800
C19 H19B 0.9800
C19 H19C 0.9800
C20 C21 1.383(15)
C20 C25 1.400(14)
C20 S4 1.753(10)
C21 C22 1.372(15)
C21 H21 0.9500
C22 C23 1.357(17)
C22 H22 0.9500
C23 C24 1.420(16)
C23 H23 0.9500
C24 C25 1.364(14)
C24 H24 0.9500
C25 H25 0.9500
C26 C33 1.545(13)
C26 S4 1.811(9)
C26 S3 1.817(10)
C26 H26 1.0000
C27 C32 1.388(13)
C27 C28 1.401(13)
C27 S3 1.772(9)
C28 C29 1.359(13)
C28 H28 0.9500
C29 C30 1.376(14)
C29 H29 0.9500
C30 C31 1.381(14)
C30 H30 0.9500
C31 C32 1.390(13)
C31 H31 0.9500
C32 H32 0.9500
C33 C34 1.537(13)
C33 H33A 0.9900
C33 H33B 0.9900
C34 C36 1.521(13)
C34 C35 1.522(13)
C34 H34 1.0000
C35 O10 1.404(12)
C35 H35A 0.9900
C35 H35B 0.9900
C36 C37 1.516(13)
C36 H36A 0.9900
C36 H36B 0.9900
C37 C38 1.546(15)
C37 H37A 0.9900
C37 H37B 0.9900
C38 H38A 0.9800
C38 H38B 0.9800
C38 H38C 0.9800
O1 S1 1.454(8)
O2 S1 1.434(7)
O3 S2 1.437(7)
O4 S2 1.443(7)
O5 H5A 0.8400
O6 S3 1.425(7)
O7 S3 1.441(7)
O8 S4 1.424(7)
O9 S4 1.432(7)
O10 H10A 0.8400
